data_7127934
loop_
_publ_author_name
'Hierlmeier, Gabriele'
'Uttendorfer, Maria K.'
'Wolf, Robert'

_publ_section_title
;
 Di-<i>tert</i>-butyldiphosphatetrahedrane as a building block for
 phosphaalkenes and phosphirenes.
;
_journal_issue 19
_journal_name_full 'Chemical communications (Cambridge, England)'
_journal_page_first 2356
_journal_page_last 2359
_journal_paper_doi 10.1039/d0cc07103j
_journal_volume 57
_journal_year 2021
_chemical_formula_moiety 'C34 H46 N2 O2 P2'
_chemical_formula_sum 'C33.85 H45.56 N2 O2 P2'
_chemical_formula_weight 574.48
_space_group_crystal_system monoclinic
_space_group_IT_number 14
_space_group_name_Hall '-P 2yn'
_space_group_name_H-M_alt 'P 1 21/n 1'
_atom_sites_solution_hydrogens geom
_atom_sites_solution_primary dual
_audit_creation_date 2020-04-15
_audit_creation_method
;
Olex2 1.2
(compiled 2018.05.29 svn.r3508 for OlexSys, GUI svn.r5506)
;
_audit_update_record
;
2020-10-23 deposited with the CCDC.	2020-12-09 downloaded from the CCDC.
;
_cell_angle_alpha 90
_cell_angle_beta 94.086(6)
_cell_angle_gamma 90
_cell_formula_units_Z 4
_cell_length_a 18.4310(12)
_cell_length_b 8.6721(7)
_cell_length_c 20.5999(13)
_cell_measurement_reflns_used 3894
_cell_measurement_temperature 123.00(10)
_cell_measurement_theta_max 72.3580
_cell_measurement_theta_min 4.2820
_cell_volume 3284.2(4)
_computing_cell_refinement 'CrysAlisPro 1.171.41.21a (Rigaku OD, 2019)'
_computing_data_collection 'CrysAlisPro 1.171.41.21a (Rigaku OD, 2019)'
_computing_data_reduction 'CrysAlisPro 1.171.41.21a (Rigaku OD, 2019)'
_computing_molecular_graphics 'Olex2 (Dolomanov et al., 2009)'
_computing_publication_material 'Olex2 (Dolomanov et al., 2009)'
_computing_structure_refinement 'ShelXL (Sheldrick, 2015)'
_computing_structure_solution 'ShelXT (Sheldrick, 2015)'
_diffrn_ambient_environment N~2~
_diffrn_ambient_temperature 123.00(10)
_diffrn_detector 'CCD plate'
_diffrn_detector_area_resol_mean 5.1773
_diffrn_detector_type Atlas
_diffrn_measured_fraction_theta_full 0.943
_diffrn_measured_fraction_theta_max 0.943
_diffrn_measurement_details
;
List of Runs (angles in degrees, time in seconds):

  # Type    Start    End  Width  t~exp~   \w     \q     \k     \f   Frames
#--------------------------------------------------------------------------
  1  \w     30.00 117.00   1.00   55.00    --   42.41  37.00  60.00   87
  2  \w    -28.00  69.00   1.00   55.00    --   42.41 -77.00 -90.00   97
  3  \w     32.00  64.00   1.00  215.00    --  104.40 -61.00 176.00   32
  4  \w     80.00 154.00   1.00  215.00    --  104.40  61.00-120.00   74
  5  \w     32.00  62.00   1.00  215.00    --  104.40 -61.00-120.00   30
  6  \w     36.00  96.00   1.00  215.00    --  104.40 -77.00   0.00   60
  7  \w     28.00  68.00   1.00  215.00    --  104.40 -77.00 -60.00   40
  8  \w     84.00 149.00   1.00  215.00    --  104.40  77.00 -30.00   65
  9  \w     28.00 104.00   1.00  215.00    --  104.40 -77.00  90.00   76
;
_diffrn_measurement_device 'four-circle diffractometer'
_diffrn_measurement_device_type 'SuperNova, Single source at offset/far, Atlas'
_diffrn_measurement_method '\w scans'
_diffrn_orient_matrix_type 'CrysAlisPro convention (1999,Acta A55,543-557)'
_diffrn_orient_matrix_UB_11 -0.0299456000
_diffrn_orient_matrix_UB_12 -0.1561281000
_diffrn_orient_matrix_UB_13 0.0216387000
_diffrn_orient_matrix_UB_21 0.0662206000
_diffrn_orient_matrix_UB_22 -0.0188758000
_diffrn_orient_matrix_UB_23 0.0493499000
_diffrn_orient_matrix_UB_31 -0.0416954000
_diffrn_orient_matrix_UB_32 0.0824985000
_diffrn_orient_matrix_UB_33 0.0521750000
_diffrn_radiation_monochromator mirror
_diffrn_radiation_probe x-ray
_diffrn_radiation_type CuK\a
_diffrn_radiation_wavelength 1.54184
_diffrn_reflns_av_R_equivalents 0.0783
_diffrn_reflns_av_unetI/netI 0.1153
_diffrn_reflns_Laue_measured_fraction_full 0.943
_diffrn_reflns_Laue_measured_fraction_max 0.943
_diffrn_reflns_limit_h_max 20
_diffrn_reflns_limit_h_min -22
_diffrn_reflns_limit_k_max 10
_diffrn_reflns_limit_k_min -9
_diffrn_reflns_limit_l_max 24
_diffrn_reflns_limit_l_min -17
_diffrn_reflns_number 9705
_diffrn_reflns_point_group_measured_fraction_full 0.943
_diffrn_reflns_point_group_measured_fraction_max 0.943
_diffrn_reflns_theta_full 67.067
_diffrn_reflns_theta_max 67.067
_diffrn_reflns_theta_min 4.303
_diffrn_source 'micro-focus sealed X-ray tube'
_diffrn_source_type 'SuperNova (Cu) X-ray Source'
_exptl_absorpt_coefficient_mu 1.436
_exptl_absorpt_correction_T_max 1.000
_exptl_absorpt_correction_T_min 0.602
_exptl_absorpt_correction_type gaussian
_exptl_absorpt_process_details
;
CrysAlisPro 1.171.41.21a (Rigaku Oxford Diffraction, 2019)
Numerical absorption correction based on gaussian integration over
			a multifaceted crystal model
Empirical absorption correction using spherical harmonics,
 implemented in SCALE3 ABSPACK scaling algorithm.
;
_exptl_crystal_colour 'clear light yellow'
_exptl_crystal_colour_lustre clear
_exptl_crystal_colour_modifier light
_exptl_crystal_colour_primary yellow
_exptl_crystal_density_diffrn 1.162
_exptl_crystal_description plate
_exptl_crystal_F_000 1235
_exptl_crystal_size_max 0.345
_exptl_crystal_size_mid 0.298
_exptl_crystal_size_min 0.052
_refine_diff_density_max 0.304
_refine_diff_density_min -0.368
_refine_diff_density_rms 0.078
_refine_ls_extinction_method none
_refine_ls_goodness_of_fit_ref 1.042
_refine_ls_hydrogen_treatment constr
_refine_ls_matrix_type full
_refine_ls_number_parameters 482
_refine_ls_number_reflns 5526
_refine_ls_number_restraints 169
_refine_ls_restrained_S_all 1.028
_refine_ls_R_factor_all 0.1502
_refine_ls_R_factor_gt 0.0830
_refine_ls_shift/su_max 0.000
_refine_ls_shift/su_mean 0.000
_refine_ls_structure_factor_coef Fsqd
_refine_ls_weighting_details 'w=1/[\s^2^(Fo^2^)+(0.0523P)^2^+9.7502P] where P=(Fo^2^+2Fc^2^)/3'
_refine_ls_weighting_scheme calc
_refine_ls_wR_factor_gt 0.1821
_refine_ls_wR_factor_ref 0.2086
_reflns_Friedel_coverage 0.000
_reflns_number_gt 3265
_reflns_number_total 5526
_reflns_threshold_expression 'I > 2\s(I)'
_cod_data_source_file d0cc07103j2.cif
_cod_data_source_block ghmu015_4
_cod_depositor_comments 'Adding full bibliography for 7127930--7127935.cif.'
_cod_database_code 7127934
_shelx_shelxl_version_number 2014/7
_chemical_oxdiff_formula 'C34 H43 N2 O2 P2'
_chemical_oxdiff_usercomment 'crystals from C6H6-n-hex'
_shelx_space_group_comment
;
The symmetry employed for this shelxl refinement is uniquely defined
by the following loop, which should always be used as a source of
symmetry information in preference to the above space-group names.
They are only intended as comments.
;
_reflns_odcompleteness_completeness 94.14
_reflns_odcompleteness_iscentric 1
_reflns_odcompleteness_theta 66.97
_olex2_refinement_description
;
1. Fixed Uiso
 At 1.2 times of:
  All C(H) groups
 At 1.5 times of:
  All C(H,H,H) groups
2. Restrained distances
 P1B-P2B \\sim P1A-P2A
 with sigma of 0.02
3. Uiso/Uaniso restraints and constraints
C3 \\sim C6A \\sim C4A \\sim C5A \\sim C6B \\sim C4B \\sim C5B: within 1.7A
with sigma of 0.2 and sigma for terminal atoms of 0.2
C1A \\sim C2A \\sim C1B \\sim C2B: within 1.7A with sigma of 0.02 and sigma for
terminal atoms of 0.02
C8B \\sim C10A \\sim C10B \\sim C7B \\sim C7A \\sim C8A \\sim C9A \\sim C9B:
within 1.7A with sigma of 0.02 and sigma for terminal atoms of 0.02
4. Others
 Sof(P2B)=Sof(P1B)=Sof(C2B)=Sof(C1B)=Sof(C8B)=Sof(H8BA)=Sof(H8BB)=Sof(H8BC)=
 Sof(C9B)=Sof(H9BA)=Sof(H9BB)=Sof(H9BC)=Sof(C10B)=Sof(H10D)=Sof(H10E)=Sof(H10F)=
 Sof(C7B)=1-FVAR(1)
 Sof(P2A)=Sof(P1A)=Sof(C7A)=Sof(C9A)=Sof(H9AA)=Sof(H9AB)=Sof(H9AC)=Sof(C2A)=
 Sof(C1A)=Sof(C10A)=Sof(H10A)=Sof(H10B)=Sof(H10C)=Sof(C8A)=Sof(H8AA)=Sof(H8AB)=
 Sof(H8AC)=FVAR(1)
 Sof(C6B)=Sof(H6BA)=Sof(H6BB)=Sof(H6BC)=Sof(C4B)=Sof(H4BA)=Sof(H4BB)=Sof(H4BC)=
 Sof(C5B)=Sof(H5BA)=Sof(H5BB)=Sof(H5BC)=1-FVAR(2)
 Sof(C6A)=Sof(H6AA)=Sof(H6AB)=Sof(H6AC)=Sof(C4A)=Sof(H4AA)=Sof(H4AB)=Sof(H4AC)=
 Sof(C5A)=Sof(H5AA)=Sof(H5AB)=Sof(H5AC)=FVAR(2)
5.a Aromatic/amide H refined with riding coordinates:
 C30(H30), C28(H28), C19(H19), C21(H21)
5.b Idealised Me refined as rotating group:
 C34(H34A,H34B,H34C), C16(H16A,H16B,H16C), C15(H15A,H15B,H15C), C32(H32A,H32B,
 H32C), C23(H23A,H23B,H23C), C33(H33A,H33B,H33C), C25(H25A,H25B,H25C), C9A(H9AA,
 H9AB,H9AC), C24(H24A,H24B,H24C), C10A(H10A,H10B,H10C), C6A(H6AA,H6AB,H6AC),
 C4A(H4AA,H4AB,H4AC), C8A(H8AA,H8AB,H8AC), C5A(H5AA,H5AB,H5AC), C6B(H6BA,H6BB,
 H6BC), C4B(H4BA,H4BB,H4BC), C5B(H5BA,H5BB,H5BC), C8B(H8BA,H8BB,H8BC), C9B(H9BA,
 H9BB,H9BC), C10B(H10D,H10E,H10F)
;
_olex2_submission_special_instructions 'No special instructions were received'
_oxdiff_exptl_absorpt_empirical_details
;
Empirical correction (ABSPACK) includes:
- Absorption correction using spherical harmonics
- Frame scaling
;
_oxdiff_exptl_absorpt_empirical_full_max 2.146
_oxdiff_exptl_absorpt_empirical_full_min 0.502

loop_
_space_group_symop_operation_xyz
'x, y, z'
'-x+1/2, y+1/2, -z+1/2'
'-x, -y, -z'
'x-1/2, -y-1/2, z-1/2'

loop_
_atom_site_label
_atom_site_type_symbol
_atom_site_fract_x
_atom_site_fract_y
_atom_site_fract_z
_atom_site_U_iso_or_equiv
_atom_site_adp_type
_atom_site_occupancy
_atom_site_site_symmetry_order
_atom_site_calc_flag
_atom_site_refinement_flags_posn
_atom_site_refinement_flags_adp
_atom_site_refinement_flags_occupancy
_atom_site_disorder_assembly
_atom_site_disorder_group
P2A P 0.55736(8) 0.3260(2) 0.84033(8) 0.0296(5) Uani 0.752(3) 1 d D . P A 1
P1A P 0.54423(9) 0.2715(3) 0.73417(9) 0.0317(5) Uani 0.752(3) 1 d D . P A 1
O1 O 0.37904(16) 0.2596(5) 0.53940(15) 0.0345(9) Uani 1 1 d . . . . .
O2 O 0.27235(18) 0.4206(5) 0.72375(17) 0.0450(11) Uani 1 1 d . . . . .
N1 N 0.44674(19) 0.2850(5) 0.63513(18) 0.0276(10) Uani 1 1 d . . . . .
N2 N 0.3919(2) 0.3639(6) 0.72981(18) 0.0350(11) Uani 1 1 d . . . . .
C31 C 0.5473(2) 0.3939(7) 0.5780(2) 0.0305(12) Uani 1 1 d . . . . .
C26 C 0.5116(2) 0.2648(7) 0.5986(2) 0.0305(12) Uani 1 1 d . . . . .
C12 C 0.3227(3) 0.3620(7) 0.6984(2) 0.0335(13) Uani 1 1 d . . . . .
C13 C 0.3131(2) 0.2766(6) 0.6350(2) 0.0286(12) Uani 1 1 d . . . . .
C11 C 0.4553(2) 0.3110(7) 0.7017(2) 0.0324(13) Uani 1 1 d . . . . .
C27 C 0.5327(2) 0.1157(7) 0.5838(2) 0.0335(13) Uani 1 1 d . . . . .
C17 C 0.3968(3) 0.4211(7) 0.7959(2) 0.0372(14) Uani 1 1 d . . . . .
C14 C 0.3814(2) 0.2744(6) 0.5981(2) 0.0286(12) Uani 1 1 d . . . . .
C30 C 0.6061(3) 0.3728(7) 0.5402(3) 0.0383(14) Uani 1 1 d . . . . .
H30 H 0.6313 0.4582 0.5263 0.046 Uiso 1 1 calc R . . . .
C34 C 0.5248(3) 0.5560(7) 0.5949(3) 0.0386(14) Uani 1 1 d . . . . .
H34A H 0.4727 0.5623 0.5929 0.058 Uiso 1 1 calc GR . . . .
H34B H 0.5431 0.6273 0.5644 0.058 Uiso 1 1 calc GR . . . .
H34C H 0.5442 0.5811 0.6381 0.058 Uiso 1 1 calc GR . . . .
C28 C 0.5906(3) 0.1002(7) 0.5453(3) 0.0394(14) Uani 1 1 d . . . . .
H28 H 0.6052 0.0017 0.5341 0.047 Uiso 1 1 calc R . . . .
C22 C 0.3834(3) 0.3222(8) 0.8460(2) 0.0443(17) Uani 1 1 d . . . . .
C29 C 0.6277(3) 0.2250(8) 0.5228(3) 0.0405(15) Uani 1 1 d . . . . .
C18 C 0.4115(3) 0.5760(8) 0.8063(2) 0.0396(15) Uani 1 1 d . . . . .
C3 C 0.7273(3) 0.3532(8) 0.8381(3) 0.0431(15) Uani 1 1 d . U . . .
C20 C 0.4052(3) 0.5347(9) 0.9218(2) 0.0464(18) Uani 1 1 d . . . . .
C19 C 0.4164(3) 0.6290(8) 0.8703(3) 0.0452(16) Uani 1 1 d . . . . .
H19 H 0.4278 0.7321 0.8783 0.054 Uiso 1 1 calc R . . . .
C16 C 0.2954(3) 0.1066(7) 0.6523(3) 0.0423(15) Uani 1 1 d . . . . .
H16A H 0.3368 0.0611 0.6759 0.064 Uiso 1 1 calc GR . . . .
H16B H 0.2839 0.0493 0.6131 0.064 Uiso 1 1 calc GR . . . .
H16C H 0.2546 0.1045 0.6788 0.064 Uiso 1 1 calc GR . . . .
C15 C 0.2499(2) 0.3456(7) 0.5922(2) 0.0408(15) Uani 1 1 d . . . . .
H15A H 0.2063 0.3415 0.6150 0.061 Uiso 1 1 calc GR . . . .
H15B H 0.2430 0.2876 0.5526 0.061 Uiso 1 1 calc GR . . . .
H15C H 0.2607 0.4509 0.5823 0.061 Uiso 1 1 calc GR . . . .
C21 C 0.3875(3) 0.3821(9) 0.9089(2) 0.0496(18) Uani 1 1 d . . . . .
H21 H 0.3781 0.3174 0.9434 0.060 Uiso 1 1 calc R . . . .
C32 C 0.4944(3) -0.0234(7) 0.6088(3) 0.0459(15) Uani 1 1 d . . . . .
H32A H 0.5016 -0.0270 0.6554 0.069 Uiso 1 1 calc GR . . . .
H32B H 0.5140 -0.1152 0.5907 0.069 Uiso 1 1 calc GR . . . .
H32C H 0.4434 -0.0168 0.5962 0.069 Uiso 1 1 calc GR . . . .
C23 C 0.4193(3) 0.6858(8) 0.7506(3) 0.0532(17) Uani 1 1 d . . . . .
H23A H 0.4611 0.6575 0.7279 0.080 Uiso 1 1 calc GR . . . .
H23B H 0.4254 0.7888 0.7671 0.080 Uiso 1 1 calc GR . . . .
H23C H 0.3766 0.6809 0.7212 0.080 Uiso 1 1 calc GR . . . .
C33 C 0.6883(3) 0.2060(9) 0.4778(3) 0.0559(19) Uani 1 1 d . . . . .
H33A H 0.6689 0.2149 0.4335 0.084 Uiso 1 1 calc GR . . . .
H33B H 0.7103 0.1064 0.4845 0.084 Uiso 1 1 calc GR . . . .
H33C H 0.7242 0.2846 0.4869 0.084 Uiso 1 1 calc GR . . . .
C25 C 0.3655(4) 0.1545(9) 0.8327(3) 0.065(2) Uani 1 1 d . . . . .
H25A H 0.3172 0.1465 0.8122 0.097 Uiso 1 1 calc GR . . . .
H25B H 0.3682 0.0985 0.8730 0.097 Uiso 1 1 calc GR . . . .
H25C H 0.3997 0.1122 0.8046 0.097 Uiso 1 1 calc GR . . . .
C7A C 0.6128(5) 0.0012(12) 0.8874(4) 0.045(2) Uani 0.752(3) 1 d . U P A 1
C9A C 0.6897(6) -0.065(2) 0.9093(9) 0.057(3) Uani 0.752(3) 1 d . U P A 1
H9AA H 0.7191 -0.0671 0.8727 0.086 Uiso 0.752(3) 1 calc GR . P A 1
H9AB H 0.6847 -0.1675 0.9258 0.086 Uiso 0.752(3) 1 calc GR . P A 1
H9AC H 0.7124 -0.0004 0.9427 0.086 Uiso 0.752(3) 1 calc GR . P A 1
C2A C 0.6185(3) 0.1627(9) 0.8640(3) 0.0305(16) Uani 0.752(3) 1 d . U P A 1
C24 C 0.4109(3) 0.5954(10) 0.9908(3) 0.070(2) Uani 1 1 d . . . . .
H24A H 0.4544 0.6558 0.9978 0.104 Uiso 1 1 calc GR . . . .
H24B H 0.4126 0.5104 1.0207 0.104 Uiso 1 1 calc GR . . . .
H24C H 0.3693 0.6584 0.9976 0.104 Uiso 1 1 calc GR . . . .
C1A C 0.6563(3) 0.2807(9) 0.8487(3) 0.0305(16) Uani 0.752(3) 1 d . U P A 1
C10A C 0.5796(5) -0.0957(12) 0.8311(5) 0.048(2) Uani 0.752(3) 1 d . U P A 1
H10A H 0.6094 -0.0882 0.7949 0.073 Uiso 0.752(3) 1 calc GR . P A 1
H10B H 0.5316 -0.0585 0.8185 0.073 Uiso 0.752(3) 1 calc GR . P A 1
H10C H 0.5769 -0.2014 0.8446 0.073 Uiso 0.752(3) 1 calc GR . P A 1
C6A C 0.7267(5) 0.5135(12) 0.8753(6) 0.070(4) Uani 0.762(14) 1 d . U P A 1
H6AA H 0.6869 0.5752 0.8573 0.105 Uiso 0.762(14) 1 calc GR . P A 1
H6AB H 0.7717 0.5665 0.8703 0.105 Uiso 0.762(14) 1 calc GR . P A 1
H6AC H 0.7212 0.4957 0.9206 0.105 Uiso 0.762(14) 1 calc GR . P A 1
C4A C 0.7909(4) 0.2638(13) 0.8655(6) 0.059(3) Uani 0.762(14) 1 d . U P A 1
H4AA H 0.7883 0.2532 0.9116 0.088 Uiso 0.762(14) 1 calc GR . P A 1
H4AB H 0.8348 0.3168 0.8567 0.088 Uiso 0.762(14) 1 calc GR . P A 1
H4AC H 0.7906 0.1635 0.8458 0.088 Uiso 0.762(14) 1 calc GR . P A 1
C8A C 0.5645(5) -0.0073(13) 0.9436(4) 0.067(3) Uani 0.752(3) 1 d . U P A 1
H8AA H 0.5508 -0.1125 0.9504 0.101 Uiso 0.752(3) 1 calc GR . P A 1
H8AB H 0.5216 0.0536 0.9338 0.101 Uiso 0.752(3) 1 calc GR . P A 1
H8AC H 0.5903 0.0318 0.9822 0.101 Uiso 0.752(3) 1 calc GR . P A 1
C5A C 0.7311(5) 0.3928(13) 0.7668(4) 0.068(3) Uani 0.762(14) 1 d . U P A 1
H5AA H 0.7343 0.2996 0.7420 0.102 Uiso 0.762(14) 1 calc GR . P A 1
H5AB H 0.7732 0.4554 0.7614 0.102 Uiso 0.762(14) 1 calc GR . P A 1
H5AC H 0.6881 0.4486 0.7517 0.102 Uiso 0.762(14) 1 calc GR . P A 1
P2B P 0.6115(3) 0.1869(7) 0.7319(3) 0.0345(17) Uani 0.248(3) 1 d D . P A 2
P1B P 0.5191(3) 0.3234(8) 0.7666(3) 0.0341(17) Uani 0.248(3) 1 d D . P A 2
C2B C 0.6352(10) 0.099(3) 0.8127(10) 0.037(5) Uani 0.248(3) 1 d . U P A 2
C1B C 0.6715(10) 0.221(3) 0.8072(10) 0.032(4) Uani 0.248(3) 1 d . U P A 2
C6B C 0.6967(19) 0.490(4) 0.842(2) 0.070(11) Uani 0.238(14) 1 d . U P A 2
H6BA H 0.6832 0.5274 0.7989 0.105 Uiso 0.238(14) 1 calc GR . P A 2
H6BB H 0.7306 0.5602 0.8637 0.105 Uiso 0.238(14) 1 calc GR . P A 2
H6BC H 0.6541 0.4818 0.8660 0.105 Uiso 0.238(14) 1 calc GR . P A 2
C4B C 0.760(2) 0.277(5) 0.9018(17) 0.085(13) Uani 0.238(14) 1 d . U P A 2
H4BA H 0.7276 0.2898 0.9356 0.128 Uiso 0.238(14) 1 calc GR . P A 2
H4BB H 0.8061 0.3242 0.9146 0.128 Uiso 0.238(14) 1 calc GR . P A 2
H4BC H 0.7676 0.1686 0.8944 0.128 Uiso 0.238(14) 1 calc GR . P A 2
C5B C 0.7935(16) 0.346(5) 0.7867(15) 0.083(13) Uani 0.238(14) 1 d . U P A 2
H5BA H 0.8063 0.2404 0.7793 0.125 Uiso 0.238(14) 1 calc GR . P A 2
H5BB H 0.8354 0.4005 0.8052 0.125 Uiso 0.238(14) 1 calc GR . P A 2
H5BC H 0.7769 0.3930 0.7461 0.125 Uiso 0.238(14) 1 calc GR . P A 2
C8B C 0.5445(13) 0.014(3) 0.8888(13) 0.054(5) Uani 0.248(3) 1 d . U P A 2
H8BA H 0.5283 -0.0683 0.9152 0.081 Uiso 0.248(3) 1 calc GR . P A 2
H8BB H 0.5067 0.0403 0.8561 0.081 Uiso 0.248(3) 1 calc GR . P A 2
H8BC H 0.5558 0.1028 0.9156 0.081 Uiso 0.248(3) 1 calc GR . P A 2
C9B C 0.669(2) -0.080(8) 0.903(3) 0.053(6) Uani 0.248(3) 1 d . U P A 2
H9BA H 0.7141 -0.0777 0.8824 0.080 Uiso 0.248(3) 1 calc GR . P A 2
H9BB H 0.6602 -0.1831 0.9178 0.080 Uiso 0.248(3) 1 calc GR . P A 2
H9BC H 0.6712 -0.0107 0.9391 0.080 Uiso 0.248(3) 1 calc GR . P A 2
C10B C 0.5912(16) -0.170(4) 0.8101(15) 0.051(6) Uani 0.248(3) 1 d . U P A 2
H10D H 0.5532 -0.1391 0.7786 0.077 Uiso 0.248(3) 1 calc GR . P A 2
H10E H 0.5749 -0.2565 0.8345 0.077 Uiso 0.248(3) 1 calc GR . P A 2
H10F H 0.6333 -0.1999 0.7881 0.077 Uiso 0.248(3) 1 calc GR . P A 2
C7B C 0.6109(18) -0.035(4) 0.8567(17) 0.045(5) Uani 0.248(3) 1 d . U P A 2

loop_
_atom_site_aniso_label
_atom_site_aniso_U_11
_atom_site_aniso_U_22
_atom_site_aniso_U_33
_atom_site_aniso_U_23
_atom_site_aniso_U_13
_atom_site_aniso_U_12
P2A 0.0243(8) 0.0421(13) 0.0220(8) -0.0060(8) -0.0002(6) 0.0064(8)
P1A 0.0244(8) 0.0476(14) 0.0227(9) -0.0042(10) -0.0021(7) 0.0060(8)
O1 0.0287(16) 0.049(3) 0.0257(18) -0.0053(18) 0.0001(13) 0.0013(17)
O2 0.0378(19) 0.061(3) 0.037(2) -0.015(2) 0.0062(16) 0.0029(19)
N1 0.0229(18) 0.031(3) 0.029(2) -0.005(2) -0.0027(15) 0.0018(18)
N2 0.033(2) 0.047(3) 0.025(2) -0.004(2) -0.0004(16) -0.012(2)
C31 0.021(2) 0.031(3) 0.039(3) -0.004(3) -0.0002(19) 0.000(2)
C26 0.022(2) 0.035(4) 0.033(3) -0.008(3) -0.0020(18) 0.005(2)
C12 0.030(2) 0.045(4) 0.026(2) -0.002(3) 0.005(2) -0.007(2)
C13 0.025(2) 0.030(3) 0.030(2) -0.002(2) -0.0028(18) 0.000(2)
C11 0.033(2) 0.036(4) 0.027(3) 0.007(3) -0.0025(19) -0.010(2)
C27 0.030(2) 0.036(4) 0.033(3) -0.008(3) -0.008(2) 0.005(2)
C17 0.033(3) 0.052(4) 0.026(3) -0.005(3) -0.001(2) -0.014(3)
C14 0.024(2) 0.030(3) 0.031(3) 0.000(2) -0.0053(18) -0.003(2)
C30 0.029(2) 0.041(4) 0.044(3) -0.008(3) 0.002(2) -0.003(2)
C34 0.034(3) 0.029(4) 0.054(3) -0.005(3) 0.011(2) -0.001(2)
C28 0.034(3) 0.036(4) 0.046(3) -0.016(3) -0.010(2) 0.010(3)
C22 0.032(3) 0.071(5) 0.030(3) 0.002(3) 0.002(2) -0.019(3)
C29 0.026(2) 0.050(4) 0.044(3) -0.022(3) -0.002(2) 0.001(3)
C18 0.033(3) 0.054(5) 0.032(3) -0.005(3) 0.000(2) -0.009(3)
C3 0.032(3) 0.048(5) 0.049(3) 0.003(3) -0.002(2) -0.004(3)
C20 0.023(2) 0.088(6) 0.028(3) -0.019(3) -0.0007(19) 0.005(3)
C19 0.030(3) 0.067(5) 0.037(3) -0.020(3) -0.004(2) -0.001(3)
C16 0.039(3) 0.049(4) 0.040(3) -0.009(3) 0.008(2) -0.010(3)
C15 0.029(2) 0.060(5) 0.032(3) -0.006(3) -0.002(2) 0.006(3)
C21 0.028(3) 0.095(6) 0.026(3) 0.001(3) 0.004(2) -0.008(3)
C32 0.051(3) 0.035(4) 0.049(3) -0.003(3) -0.011(3) -0.001(3)
C23 0.067(4) 0.051(5) 0.042(3) -0.011(3) 0.004(3) -0.006(3)
C33 0.036(3) 0.078(5) 0.054(4) -0.028(4) 0.009(2) 0.004(3)
C25 0.075(4) 0.072(6) 0.046(4) 0.016(4) -0.005(3) -0.041(4)
C7A 0.049(4) 0.043(6) 0.043(5) 0.005(4) -0.002(4) 0.004(4)
C9A 0.055(8) 0.047(7) 0.065(6) 0.007(6) -0.024(6) 0.011(6)
C2A 0.027(3) 0.042(5) 0.022(3) 0.003(3) -0.003(2) 0.012(3)
C24 0.042(3) 0.133(8) 0.033(3) -0.022(4) -0.003(2) 0.028(4)
C1A 0.026(3) 0.043(5) 0.022(3) -0.003(3) -0.002(2) 0.007(3)
C10A 0.052(5) 0.030(6) 0.064(6) 0.006(5) 0.002(4) 0.000(5)
C6A 0.037(5) 0.058(8) 0.114(10) -0.035(7) 0.008(5) -0.008(5)
C4A 0.026(4) 0.068(7) 0.080(8) -0.006(6) -0.008(4) 0.008(4)
C8A 0.087(6) 0.058(7) 0.058(5) 0.016(5) 0.018(5) -0.003(5)
C5A 0.052(6) 0.100(9) 0.053(5) 0.008(6) 0.014(4) -0.016(5)
P2B 0.025(3) 0.041(4) 0.037(3) -0.009(3) 0.005(2) 0.009(2)
P1B 0.029(3) 0.048(4) 0.026(3) -0.004(3) 0.010(2) 0.006(3)
C2B 0.032(9) 0.047(12) 0.032(9) -0.018(9) 0.003(7) 0.007(9)
C1B 0.024(7) 0.045(10) 0.027(8) 0.005(8) 0.001(7) 0.005(8)
C6B 0.051(19) 0.05(2) 0.11(3) -0.01(2) 0.020(18) -0.040(18)
C4B 0.07(2) 0.12(4) 0.07(2) 0.00(2) -0.009(17) -0.05(2)
C5B 0.050(18) 0.13(3) 0.08(2) -0.01(2) 0.022(15) -0.012(19)
C8B 0.059(9) 0.047(10) 0.057(9) 0.010(9) 0.008(8) -0.007(8)
C9B 0.055(13) 0.041(11) 0.062(11) 0.000(11) -0.011(12) -0.003(12)
C10B 0.051(11) 0.029(13) 0.074(13) -0.003(12) 0.010(10) -0.010(11)
C7B 0.045(8) 0.029(10) 0.059(10) 0.001(9) -0.004(9) -0.004(8)

loop_
_atom_type_symbol
_atom_type_description
_atom_type_scat_dispersion_real
_atom_type_scat_dispersion_imag
_atom_type_scat_source
C C 0.0181 0.0091 'International Tables Vol C Tables 4.2.6.8 and 6.1.1.4'
H H 0.0000 0.0000 'International Tables Vol C Tables 4.2.6.8 and 6.1.1.4'
N N 0.0311 0.0180 'International Tables Vol C Tables 4.2.6.8 and 6.1.1.4'
O O 0.0492 0.0322 'International Tables Vol C Tables 4.2.6.8 and 6.1.1.4'
P P 0.2955 0.4335 'International Tables Vol C Tables 4.2.6.8 and 6.1.1.4'

loop_
_exptl_crystal_face_index_h
_exptl_crystal_face_index_k
_exptl_crystal_face_index_l
_exptl_crystal_face_perp_dist
-7 0 11 0.1247
-3 -5 7 0.1316
-4 5 5 0.1327
3 5 -5 0.1494
5 -4 -7 0.1634
7 0 -12 0.1757
9 0 8 0.0181
-9 0 -9 0.0313

loop_
_geom_angle_atom_site_label_1
_geom_angle_atom_site_label_2
_geom_angle_atom_site_label_3
_geom_angle
_geom_angle_site_symmetry_1
_geom_angle_site_symmetry_3
_geom_angle_publ_flag
C2A P2A P1A 96.8(2) . . ?
C2A P2A C1A 40.6(3) . . ?
C1A P2A P1A 94.7(2) . . ?
C11 P1A P2A 111.37(19) . . ?
C11 N1 C26 119.1(4) . . ?
C14 N1 C26 114.8(4) . . ?
C14 N1 C11 126.1(4) . . ?
C12 N2 C11 124.3(4) . . ?
C12 N2 C17 115.9(4) . . ?
C11 N2 C17 119.9(4) . . ?
C26 C31 C30 118.2(5) . . ?
C26 C31 C34 122.5(4) . . ?
C30 C31 C34 119.2(5) . . ?
C31 C26 N1 119.0(5) . . ?
C31 C26 C27 122.6(4) . . ?
C27 C26 N1 118.3(5) . . ?
O2 C12 N2 120.2(5) . . ?
O2 C12 C13 122.4(4) . . ?
N2 C12 C13 117.3(4) . . ?
C12 C13 C14 113.0(4) . . ?
C12 C13 C16 106.3(4) . . ?
C12 C13 C15 110.2(4) . . ?
C14 C13 C16 107.3(4) . . ?
C14 C13 C15 110.0(4) . . ?
C15 C13 C16 109.8(4) . . ?
N1 C11 P1A 112.5(3) . . ?
N1 C11 N2 114.7(4) . . ?
N1 C11 P1B 143.3(4) . . ?
N2 C11 P1A 132.9(4) . . ?
N2 C11 P1B 101.5(4) . . ?
C26 C27 C32 121.6(5) . . ?
C28 C27 C26 117.2(5) . . ?
C28 C27 C32 121.2(5) . . ?
C22 C17 N2 119.3(5) . . ?
C22 C17 C18 122.1(5) . . ?
C18 C17 N2 118.5(5) . . ?
O1 C14 N1 121.7(4) . . ?
O1 C14 C13 121.9(4) . . ?
N1 C14 C13 116.4(4) . . ?
C31 C30 H30 119.6 . . ?
C31 C30 C29 120.8(6) . . ?
C29 C30 H30 119.6 . . ?
C31 C34 H34A 109.5 . . ?
C31 C34 H34B 109.5 . . ?
C31 C34 H34C 109.5 . . ?
H34A C34 H34B 109.5 . . ?
H34A C34 H34C 109.5 . . ?
H34B C34 H34C 109.5 . . ?
C27 C28 H28 118.7 . . ?
C29 C28 C27 122.6(6) . . ?
C29 C28 H28 118.7 . . ?
C17 C22 C21 117.6(6) . . ?
C17 C22 C25 120.8(5) . . ?
C21 C22 C25 121.6(6) . . ?
C30 C29 C33 119.6(6) . . ?
C28 C29 C30 118.6(5) . . ?
C28 C29 C33 121.7(6) . . ?
C17 C18 C19 117.8(6) . . ?
C17 C18 C23 121.6(5) . . ?
C19 C18 C23 120.6(6) . . ?
C1A C3 C6A 105.4(6) . . ?
C1A C3 C4A 113.9(7) . . ?
C1A C3 C5A 109.9(5) . . ?
C4A C3 C6A 107.9(7) . . ?
C4A C3 C5A 113.4(7) . . ?
C5A C3 C6A 105.7(8) . . ?
C1B C3 C5B 101.2(15) . . ?
C6B C3 C1B 113.2(18) . . ?
C6B C3 C4B 119(2) . . ?
C6B C3 C5B 114(2) . . ?
C4B C3 C1B 103.1(17) . . ?
C4B C3 C5B 105(2) . . ?
C19 C20 C21 118.1(5) . . ?
C19 C20 C24 121.1(7) . . ?
C21 C20 C24 120.8(6) . . ?
C18 C19 H19 118.9 . . ?
C20 C19 C18 122.3(6) . . ?
C20 C19 H19 118.9 . . ?
C13 C16 H16A 109.5 . . ?
C13 C16 H16B 109.5 . . ?
C13 C16 H16C 109.5 . . ?
H16A C16 H16B 109.5 . . ?
H16A C16 H16C 109.5 . . ?
H16B C16 H16C 109.5 . . ?
C13 C15 H15A 109.5 . . ?
C13 C15 H15B 109.5 . . ?
C13 C15 H15C 109.5 . . ?
H15A C15 H15B 109.5 . . ?
H15A C15 H15C 109.5 . . ?
H15B C15 H15C 109.5 . . ?
C22 C21 H21 119.0 . . ?
C20 C21 C22 122.1(6) . . ?
C20 C21 H21 119.0 . . ?
C27 C32 H32A 109.5 . . ?
C27 C32 H32B 109.5 . . ?
C27 C32 H32C 109.5 . . ?
H32A C32 H32B 109.5 . . ?
H32A C32 H32C 109.5 . . ?
H32B C32 H32C 109.5 . . ?
C18 C23 H23A 109.5 . . ?
C18 C23 H23B 109.5 . . ?
C18 C23 H23C 109.5 . . ?
H23A C23 H23B 109.5 . . ?
H23A C23 H23C 109.5 . . ?
H23B C23 H23C 109.5 . . ?
C29 C33 H33A 109.5 . . ?
C29 C33 H33B 109.5 . . ?
C29 C33 H33C 109.5 . . ?
H33A C33 H33B 109.5 . . ?
H33A C33 H33C 109.5 . . ?
H33B C33 H33C 109.5 . . ?
C22 C25 H25A 109.5 . . ?
C22 C25 H25B 109.5 . . ?
C22 C25 H25C 109.5 . . ?
H25A C25 H25B 109.5 . . ?
H25A C25 H25C 109.5 . . ?
H25B C25 H25C 109.5 . . ?
C2A C7A C9A 110.7(9) . . ?
C2A C7A C10A 107.9(7) . . ?
C2A C7A C8A 110.7(8) . . ?
C10A C7A C9A 108.8(10) . . ?
C8A C7A C9A 109.5(10) . . ?
C8A C7A C10A 109.3(8) . . ?
C7A C9A H9AA 109.5 . . ?
C7A C9A H9AB 109.5 . . ?
C7A C9A H9AC 109.5 . . ?
H9AA C9A H9AB 109.5 . . ?
H9AA C9A H9AC 109.5 . . ?
H9AB C9A H9AC 109.5 . . ?
C7A C2A P2A 138.5(6) . . ?
C1A C2A P2A 70.0(4) . . ?
C1A C2A C7A 151.5(7) . . ?
C20 C24 H24A 109.5 . . ?
C20 C24 H24B 109.5 . . ?
C20 C24 H24C 109.5 . . ?
H24A C24 H24B 109.5 . . ?
H24A C24 H24C 109.5 . . ?
H24B C24 H24C 109.5 . . ?
C3 C1A P2A 140.1(6) . . ?
C2A C1A P2A 69.3(4) . . ?
C2A C1A C3 150.5(7) . . ?
C7A C10A H10A 109.5 . . ?
C7A C10A H10B 109.5 . . ?
C7A C10A H10C 109.5 . . ?
H10A C10A H10B 109.5 . . ?
H10A C10A H10C 109.5 . . ?
H10B C10A H10C 109.5 . . ?
C3 C6A H6AA 109.5 . . ?
C3 C6A H6AB 109.5 . . ?
C3 C6A H6AC 109.5 . . ?
H6AA C6A H6AB 109.5 . . ?
H6AA C6A H6AC 109.5 . . ?
H6AB C6A H6AC 109.5 . . ?
C3 C4A H4AA 109.5 . . ?
C3 C4A H4AB 109.5 . . ?
C3 C4A H4AC 109.5 . . ?
H4AA C4A H4AB 109.5 . . ?
H4AA C4A H4AC 109.5 . . ?
H4AB C4A H4AC 109.5 . . ?
C7A C8A H8AA 109.5 . . ?
C7A C8A H8AB 109.5 . . ?
C7A C8A H8AC 109.5 . . ?
H8AA C8A H8AB 109.5 . . ?
H8AA C8A H8AC 109.5 . . ?
H8AB C8A H8AC 109.5 . . ?
C3 C5A H5AA 109.5 . . ?
C3 C5A H5AB 109.5 . . ?
C3 C5A H5AC 109.5 . . ?
H5AA C5A H5AB 109.5 . . ?
H5AA C5A H5AC 109.5 . . ?
H5AB C5A H5AC 109.5 . . ?
C2B P2B P1B 93.9(7) . . ?
C2B P2B C1B 39.7(10) . . ?
C1B P2B P1B 94.0(7) . . ?
C11 P1B P2B 102.3(4) . . ?
C1B C2B P2B 70.5(15) . . ?
C1B C2B C7B 149(2) . . ?
C7B C2B P2B 140.3(19) . . ?
C3 C1B P2B 139.0(14) . . ?
C2B C1B C3 151.0(18) . . ?
C2B C1B P2B 69.7(14) . . ?
C3 C6B H6BA 109.5 . . ?
C3 C6B H6BB 109.5 . . ?
C3 C6B H6BC 109.5 . . ?
H6BA C6B H6BB 109.5 . . ?
H6BA C6B H6BC 109.5 . . ?
H6BB C6B H6BC 109.5 . . ?
C3 C4B H4BA 109.5 . . ?
C3 C4B H4BB 109.5 . . ?
C3 C4B H4BC 109.5 . . ?
H4BA C4B H4BB 109.5 . . ?
H4BA C4B H4BC 109.5 . . ?
H4BB C4B H4BC 109.5 . . ?
C3 C5B H5BA 109.5 . . ?
C3 C5B H5BB 109.5 . . ?
C3 C5B H5BC 109.5 . . ?
H5BA C5B H5BB 109.5 . . ?
H5BA C5B H5BC 109.5 . . ?
H5BB C5B H5BC 109.5 . . ?
H8BA C8B H8BB 109.5 . . ?
H8BA C8B H8BC 109.5 . . ?
H8BB C8B H8BC 109.5 . . ?
C7B C8B H8BA 109.5 . . ?
C7B C8B H8BB 109.5 . . ?
C7B C8B H8BC 109.5 . . ?
H9BA C9B H9BB 109.5 . . ?
H9BA C9B H9BC 109.5 . . ?
H9BB C9B H9BC 109.5 . . ?
C7B C9B H9BA 109.5 . . ?
C7B C9B H9BB 109.5 . . ?
C7B C9B H9BC 109.5 . . ?
H10D C10B H10E 109.5 . . ?
H10D C10B H10F 109.5 . . ?
H10E C10B H10F 109.5 . . ?
C7B C10B H10D 109.5 . . ?
C7B C10B H10E 109.5 . . ?
C7B C10B H10F 109.5 . . ?
C8B C7B C2B 109(2) . . ?
C8B C7B C10B 109(3) . . ?
C9B C7B C2B 111(3) . . ?
C9B C7B C8B 112(4) . . ?
C9B C7B C10B 110(3) . . ?
C10B C7B C2B 106(2) . . ?

loop_
_geom_bond_atom_site_label_1
_geom_bond_atom_site_label_2
_geom_bond_distance
_geom_bond_site_symmetry_2
_geom_bond_publ_flag
P2A P1A 2.234(2) . ?
P2A C2A 1.854(7) . ?
P2A C1A 1.862(6) . ?
P1A C11 1.759(5) . ?
O1 C14 1.215(5) . ?
O2 C12 1.208(6) . ?
N1 C26 1.468(6) . ?
N1 C11 1.387(6) . ?
N1 C14 1.381(5) . ?
N2 C12 1.389(6) . ?
N2 C11 1.417(6) . ?
N2 C17 1.446(6) . ?
C31 C26 1.380(7) . ?
C31 C30 1.391(7) . ?
C31 C34 1.513(7) . ?
C26 C27 1.390(8) . ?
C12 C13 1.502(7) . ?
C13 C14 1.516(6) . ?
C13 C16 1.557(8) . ?
C13 C15 1.531(6) . ?
C11 P1B 1.720(7) . ?
C27 C28 1.381(7) . ?
C27 C32 1.507(8) . ?
C17 C22 1.379(8) . ?
C17 C18 1.383(8) . ?
C30 H30 0.9300 . ?
C30 C29 1.396(8) . ?
C34 H34A 0.9600 . ?
C34 H34B 0.9600 . ?
C34 H34C 0.9600 . ?
C28 H28 0.9300 . ?
C28 C29 1.377(8) . ?
C22 C21 1.393(8) . ?
C22 C25 1.511(9) . ?
C29 C33 1.511(7) . ?
C18 C19 1.393(7) . ?
C18 C23 1.506(8) . ?
C3 C1A 1.480(8) . ?
C3 C6A 1.587(13) . ?
C3 C4A 1.483(10) . ?
C3 C5A 1.517(10) . ?
C3 C1B 1.64(2) . ?
C3 C6B 1.32(4) . ?
C3 C4B 1.55(3) . ?
C3 C5B 1.67(3) . ?
C20 C19 1.366(9) . ?
C20 C21 1.384(9) . ?
C20 C24 1.512(7) . ?
C19 H19 0.9300 . ?
C16 H16A 0.9600 . ?
C16 H16B 0.9600 . ?
C16 H16C 0.9600 . ?
C15 H15A 0.9600 . ?
C15 H15B 0.9600 . ?
C15 H15C 0.9600 . ?
C21 H21 0.9300 . ?
C32 H32A 0.9600 . ?
C32 H32B 0.9600 . ?
C32 H32C 0.9600 . ?
C23 H23A 0.9600 . ?
C23 H23B 0.9600 . ?
C23 H23C 0.9600 . ?
C33 H33A 0.9600 . ?
C33 H33B 0.9600 . ?
C33 H33C 0.9600 . ?
C25 H25A 0.9600 . ?
C25 H25B 0.9600 . ?
C25 H25C 0.9600 . ?
C7A C9A 1.565(15) . ?
C7A C2A 1.488(12) . ?
C7A C10A 1.524(12) . ?
C7A C8A 1.511(12) . ?
C9A H9AA 0.9600 . ?
C9A H9AB 0.9600 . ?
C9A H9AC 0.9600 . ?
C2A C1A 1.290(10) . ?
C24 H24A 0.9600 . ?
C24 H24B 0.9600 . ?
C24 H24C 0.9600 . ?
C10A H10A 0.9600 . ?
C10A H10B 0.9600 . ?
C10A H10C 0.9600 . ?
C6A H6AA 0.9600 . ?
C6A H6AB 0.9600 . ?
C6A H6AC 0.9600 . ?
C4A H4AA 0.9600 . ?
C4A H4AB 0.9600 . ?
C4A H4AC 0.9600 . ?
C8A H8AA 0.9600 . ?
C8A H8AB 0.9600 . ?
C8A H8AC 0.9600 . ?
C5A H5AA 0.9600 . ?
C5A H5AB 0.9600 . ?
C5A H5AC 0.9600 . ?
P2B P1B 2.233(8) . ?
P2B C2B 1.85(2) . ?
P2B C1B 1.86(2) . ?
C2B C1B 1.26(3) . ?
C2B C7B 1.56(4) . ?
C6B H6BA 0.9600 . ?
C6B H6BB 0.9600 . ?
C6B H6BC 0.9600 . ?
C4B H4BA 0.9600 . ?
C4B H4BB 0.9600 . ?
C4B H4BC 0.9600 . ?
C5B H5BA 0.9600 . ?
C5B H5BB 0.9600 . ?
C5B H5BC 0.9600 . ?
C8B H8BA 0.9600 . ?
C8B H8BB 0.9600 . ?
C8B H8BC 0.9600 . ?
C8B C7B 1.49(4) . ?
C9B H9BA 0.9600 . ?
C9B H9BB 0.9600 . ?
C9B H9BC 0.9600 . ?
C9B C7B 1.43(5) . ?
C10B H10D 0.9600 . ?
C10B H10E 0.9600 . ?
C10B H10F 0.9600 . ?
C10B C7B 1.54(4) . ?

loop_
_exptl_oxdiff_crystal_face_indexfrac_h
_exptl_oxdiff_crystal_face_indexfrac_k
_exptl_oxdiff_crystal_face_indexfrac_l
_exptl_oxdiff_crystal_face_x
_exptl_oxdiff_crystal_face_y
_exptl_oxdiff_crystal_face_z
-7.1202 -0.0037 11.2772 0.4578 0.0851 0.8850
-3.4515 -4.7034 6.5149 0.9787 0.1817 0.0958
-3.9090 4.9225 5.0933 -0.5413 -0.1004 0.8348
2.5310 5.0923 -5.1437 -0.9821 -0.1824 0.0462
5.0434 -4.2668 -7.0362 0.3629 0.0673 -0.9294
6.5433 0.3320 -11.6515 -0.4999 -0.1480 -0.8534
8.6858 0.0124 8.4831 -0.0785 0.9936 0.0815
-8.5813 -0.0496 -8.6121 0.0784 -0.9923 -0.0956
